data_2242806
loop_
_publ_author_name
'Atio\(glu, Zeliha'
'Bindya, S.'
'Akkurt, Mehmet'
'Chidan Kumar, C. S.'

_publ_section_title
;
 Crystal structure and Hirshfeld surface analysis of
 (2<i>E</i>)-1-(3-bromophenyl)-3-(4-fluorophenyl)prop-2-en-1-one
;
_journal_coeditor_code XU5955
_journal_issue 2
_journal_name_full 'Acta Crystallographica Section E'
_journal_page_first 146
_journal_page_last 149
_journal_paper_doi 10.1107/S2056989018018418
_journal_volume 75
_journal_year 2019
_chemical_formula_iupac 'C15 H10 Br F O'
_chemical_formula_moiety 'C15 H10 Br F O'
_chemical_formula_sum 'C15 H10 Br F O'
_chemical_formula_weight 305.14
_chemical_name_systematic
;
(2<i>E</i>)-1-(3-Bromophenyl)-3-(4-fluorophenyl)prop-2-en-1-one
;
_space_group_crystal_system triclinic
_space_group_IT_number 2
_space_group_name_Hall '-P 1'
_space_group_name_H-M_alt 'P -1'
_symmetry_space_group_name_Hall '-P 1'
_symmetry_space_group_name_H-M 'P -1'
_atom_sites_solution_hydrogens geom
_audit_creation_method SHELXL-2018/3
_cell_angle_alpha 89.774(2)
_cell_angle_beta 82.671(2)
_cell_angle_gamma 87.712(2)
_cell_formula_units_Z 2
_cell_length_a 5.9255(6)
_cell_length_b 7.5867(8)
_cell_length_c 14.1427(15)
_cell_measurement_reflns_used 4763
_cell_measurement_temperature 294(2)
_cell_measurement_theta_max 27.28
_cell_measurement_theta_min 3.59
_cell_volume 630.09(11)
_computing_cell_refinement
;
SAINT (Bruker, 2007)
;
_computing_data_collection
;
APEX2 (Bruker, 2007)
;
_computing_data_reduction
;
SAINT (Bruker, 2007)
;
_computing_molecular_graphics
;
ORTEP-3 for Windows (Farrugia, 2012)
;
_computing_publication_material
;
PLATON (Spek, 2009)
;
_computing_structure_refinement
;
SHELXL2014 (Sheldrick, 2015)
;
_computing_structure_solution
;
SHELXS97 (Sheldrick, 2008)
;
_diffrn_ambient_temperature 294(2)
_diffrn_measured_fraction_theta_full 0.983
_diffrn_measured_fraction_theta_max 0.983
_diffrn_measurement_device_type 'Bruker APEXII CCD'
_diffrn_measurement_method '\f and \w scans'
_diffrn_radiation_type MoK\a
_diffrn_radiation_wavelength 0.71073
_diffrn_reflns_av_R_equivalents 0.0234
_diffrn_reflns_av_unetI/netI 0.0230
_diffrn_reflns_limit_h_max 7
_diffrn_reflns_limit_h_min -7
_diffrn_reflns_limit_k_max 9
_diffrn_reflns_limit_k_min -7
_diffrn_reflns_limit_l_max 17
_diffrn_reflns_limit_l_min -17
_diffrn_reflns_number 9618
_diffrn_reflns_theta_full 25.242
_diffrn_reflns_theta_max 25.995
_diffrn_reflns_theta_min 1.452
_exptl_absorpt_coefficient_mu 3.258
_exptl_absorpt_correction_T_max 0.431
_exptl_absorpt_correction_T_min 0.398
_exptl_absorpt_correction_type multi-scan
_exptl_absorpt_process_details
;
(SADABS; Bruker, 2007)
;
_exptl_crystal_colour colourless
_exptl_crystal_density_diffrn 1.608
_exptl_crystal_description block
_exptl_crystal_F_000 304
_exptl_crystal_size_max 0.295
_exptl_crystal_size_mid 0.278
_exptl_crystal_size_min 0.258
_refine_diff_density_max 0.758
_refine_diff_density_min -0.397
_refine_ls_extinction_method none
_refine_ls_goodness_of_fit_ref 1.097
_refine_ls_hydrogen_treatment constr
_refine_ls_matrix_type full
_refine_ls_number_parameters 163
_refine_ls_number_reflns 2442
_refine_ls_number_restraints 0
_refine_ls_restrained_S_all 1.097
_refine_ls_R_factor_all 0.0455
_refine_ls_R_factor_gt 0.0384
_refine_ls_shift/su_max 0.001
_refine_ls_shift/su_mean 0.000
_refine_ls_structure_factor_coef Fsqd
_refine_ls_weighting_details 'w=1/[\s^2^(Fo^2^)+(0.0481P)^2^+0.4984P] where P=(Fo^2^+2Fc^2^)/3'
_refine_ls_weighting_scheme calc
_refine_ls_wR_factor_gt 0.1004
_refine_ls_wR_factor_ref 0.1046
_reflns_number_gt 2101
_reflns_number_total 2442
_reflns_threshold_expression 'I > 2\s(I)'
_cod_data_source_file xu5955sup1.cif
_cod_data_source_block I
_cod_database_code 2242806
_shelx_space_group_comment
;
The symmetry employed for this shelxl refinement is uniquely defined
by the following loop, which should always be used as a source of
symmetry information in preference to the above space-group names.
They are only intended as comments.
;
_shelx_estimated_absorpt_t_min 0.447
_shelx_estimated_absorpt_t_max 0.487

loop_
_symmetry_equiv_pos_as_xyz
'x, y, z'
'-x, -y, -z'

loop_
_atom_site_type_symbol
_atom_site_label
_atom_site_fract_x
_atom_site_fract_y
_atom_site_fract_z
_atom_site_U_iso_or_equiv
_atom_site_adp_type
_atom_site_calc_flag
_atom_site_occupancy
Br Br1 1.29286(6) 0.37541(6) 0.08193(2) 0.06864(18) Uani d 1
F F1 0.2394(4) -0.0245(4) 0.91227(16) 0.0855(7) Uani d 1
O O1 1.2246(4) 0.2758(4) 0.46700(17) 0.0609(6) Uani d 1
C C1 0.7494(5) 0.4234(4) 0.3499(2) 0.0485(7) Uani d 1
H H1A 0.639101 0.432526 0.402871 0.058 Uiso calc 1
C C2 0.7020(5) 0.4863(5) 0.2621(3) 0.0553(8) Uani d 1
H H2A 0.560236 0.540073 0.257032 0.066 Uiso calc 1
C C3 0.8602(5) 0.4709(4) 0.1826(2) 0.0530(8) Uani d 1
H H3A 0.825976 0.511138 0.123703 0.064 Uiso calc 1
C C4 1.0720(5) 0.3940(4) 0.1920(2) 0.0440(6) Uani d 1
C C5 1.1280(5) 0.3320(4) 0.2783(2) 0.0408(6) Uani d 1
H H5A 1.271938 0.281871 0.283008 0.049 Uiso calc 1
C C6 0.9640(5) 0.3463(4) 0.3583(2) 0.0401(6) Uani d 1
C C7 1.0259(5) 0.2821(4) 0.4522(2) 0.0453(7) Uani d 1
C C8 0.8399(5) 0.2254(4) 0.5237(2) 0.0491(7) Uani d 1
H H8A 0.697720 0.207874 0.504874 0.059 Uiso calc 1
C C9 0.8697(5) 0.1987(4) 0.6141(2) 0.0437(6) Uani d 1
H H9A 1.012966 0.220989 0.630447 0.052 Uiso calc 1
C C10 0.7013(5) 0.1380(4) 0.6910(2) 0.0402(6) Uani d 1
C C11 0.7434(5) 0.1542(4) 0.7850(2) 0.0479(7) Uani d 1
H H11A 0.878507 0.202032 0.797670 0.058 Uiso calc 1
C C12 0.5888(6) 0.1008(5) 0.8598(2) 0.0585(8) Uani d 1
H H12A 0.617731 0.112494 0.922560 0.070 Uiso calc 1
C C13 0.3923(6) 0.0304(5) 0.8394(2) 0.0550(8) Uani d 1
C C14 0.3445(5) 0.0080(4) 0.7482(2) 0.0500(7) Uani d 1
H H14A 0.211180 -0.044035 0.736707 0.060 Uiso calc 1
C C15 0.4981(5) 0.0640(4) 0.6738(2) 0.0456(7) Uani d 1
H H15A 0.466180 0.052442 0.611505 0.055 Uiso calc 1

loop_
_atom_site_aniso_label
_atom_site_aniso_U_11
_atom_site_aniso_U_22
_atom_site_aniso_U_33
_atom_site_aniso_U_12
_atom_site_aniso_U_13
_atom_site_aniso_U_23
Br1 0.0651(3) 0.0932(3) 0.0443(2) 0.00443(19) 0.00298(15) 0.01381(18)
F1 0.0780(15) 0.117(2) 0.0573(13) -0.0210(14) 0.0140(11) 0.0172(13)
O1 0.0431(12) 0.0916(19) 0.0486(13) -0.0062(12) -0.0076(9) 0.0087(12)
C1 0.0376(14) 0.0507(18) 0.0559(18) -0.0022(13) -0.0009(13) -0.0040(14)
C2 0.0405(15) 0.0551(19) 0.072(2) 0.0047(14) -0.0157(15) 0.0050(16)
C3 0.0502(17) 0.0548(19) 0.0564(19) -0.0041(14) -0.0162(14) 0.0139(15)
C4 0.0426(14) 0.0470(16) 0.0416(15) -0.0025(13) -0.0023(12) 0.0043(12)
C5 0.0359(13) 0.0421(15) 0.0444(15) -0.0014(12) -0.0049(11) 0.0028(12)
C6 0.0368(13) 0.0397(15) 0.0442(15) -0.0062(11) -0.0052(11) -0.0003(12)
C7 0.0435(15) 0.0490(17) 0.0440(15) -0.0073(13) -0.0059(12) -0.0013(13)
C8 0.0437(15) 0.0570(19) 0.0474(17) -0.0093(14) -0.0067(13) 0.0011(14)
C9 0.0398(14) 0.0441(16) 0.0468(16) -0.0008(12) -0.0048(12) 0.0003(13)
C10 0.0418(14) 0.0342(14) 0.0445(15) 0.0027(11) -0.0062(12) 0.0009(12)
C11 0.0460(16) 0.0496(17) 0.0495(17) -0.0009(13) -0.0117(13) 0.0032(13)
C12 0.065(2) 0.071(2) 0.0397(16) -0.0030(17) -0.0085(14) 0.0045(15)
C13 0.0530(18) 0.060(2) 0.0490(18) 0.0006(15) 0.0050(14) 0.0107(15)
C14 0.0425(15) 0.0476(17) 0.0597(19) -0.0055(13) -0.0049(13) 0.0022(14)
C15 0.0478(16) 0.0470(17) 0.0424(15) -0.0023(13) -0.0071(12) -0.0008(13)

loop_
_atom_type_symbol
_atom_type_description
_atom_type_scat_dispersion_real
_atom_type_scat_dispersion_imag
_atom_type_scat_source
C C 0.0033 0.0016 'International Tables Vol C Tables 4.2.6.8 and 6.1.1.4'
H H 0.0000 0.0000 'International Tables Vol C Tables 4.2.6.8 and 6.1.1.4'
O O 0.0106 0.0060 'International Tables Vol C Tables 4.2.6.8 and 6.1.1.4'
F F 0.0171 0.0103 'International Tables Vol C Tables 4.2.6.8 and 6.1.1.4'
Br Br -0.2901 2.4595 'International Tables Vol C Tables 4.2.6.8 and 6.1.1.4'

loop_
_geom_angle_atom_site_label_1
_geom_angle_atom_site_label_2
_geom_angle_atom_site_label_3
_geom_angle
C2 C1 C6 119.6(3)
C2 C1 H1A 120.2
C6 C1 H1A 120.2
C3 C2 C1 121.2(3)
C3 C2 H2A 119.4
C1 C2 H2A 119.4
C2 C3 C4 118.6(3)
C2 C3 H3A 120.7
C4 C3 H3A 120.7
C5 C4 C3 122.2(3)
C5 C4 Br1 119.3(2)
C3 C4 Br1 118.5(2)
C4 C5 C6 118.6(3)
C4 C5 H5A 120.7
C6 C5 H5A 120.7
C5 C6 C1 119.8(3)
C5 C6 C7 118.6(3)
C1 C6 C7 121.5(3)
O1 C7 C8 122.3(3)
O1 C7 C6 120.2(3)
C8 C7 C6 117.5(2)
C9 C8 C7 121.9(3)
C9 C8 H8A 119.1
C7 C8 H8A 119.1
C8 C9 C10 127.1(3)
C8 C9 H9A 116.5
C10 C9 H9A 116.5
C11 C10 C15 118.2(3)
C11 C10 C9 119.2(3)
C15 C10 C9 122.5(3)
C12 C11 C10 121.3(3)
C12 C11 H11A 119.3
C10 C11 H11A 119.3
C13 C12 C11 118.3(3)
C13 C12 H12A 120.9
C11 C12 H12A 120.9
F1 C13 C12 119.0(3)
F1 C13 C14 118.2(3)
C12 C13 C14 122.8(3)
C13 C14 C15 118.6(3)
C13 C14 H14A 120.7
C15 C14 H14A 120.7
C14 C15 C10 120.7(3)
C14 C15 H15A 119.6
C10 C15 H15A 119.6

loop_
_geom_bond_atom_site_label_1
_geom_bond_atom_site_label_2
_geom_bond_distance
Br1 C4 1.903(3)
F1 C13 1.358(4)
O1 C7 1.221(4)
C1 C2 1.387(5)
C1 C6 1.397(4)
C1 H1A 0.9300
C2 C3 1.371(5)
C2 H2A 0.9300
C3 C4 1.384(4)
C3 H3A 0.9300
C4 C5 1.382(4)
C5 C6 1.396(4)
C5 H5A 0.9300
C6 C7 1.496(4)
C7 C8 1.474(4)
C8 C9 1.327(4)
C8 H8A 0.9300
C9 C10 1.465(4)
C9 H9A 0.9300
C10 C11 1.390(4)
C10 C15 1.398(4)
C11 C12 1.379(5)
C11 H11A 0.9300
C12 C13 1.364(5)
C12 H12A 0.9300
C13 C14 1.368(5)
C14 C15 1.378(4)
C14 H14A 0.9300
C15 H15A 0.9300

loop_
_geom_hbond_atom_site_label_D
_geom_hbond_atom_site_label_H
_geom_hbond_atom_site_label_A
_geom_hbond_site_symmetry_A
_geom_hbond_distance_DH
_geom_hbond_distance_HA
_geom_hbond_distance_DA
_geom_hbond_angle_DHA
_geom_hbond_publ_flag
C9 H9A O1 . 0.93 2.53 2.840(4) 100 no
C2 H2A Cg2 2_666 0.93 2.93 3.571(4) 127 yes
C5 H5A Cg2 2_756 0.93 2.98 3.642(3) 129 yes
C14 H14A Cg1 2_656 0.93 2.90 3.590(3) 132 yes

loop_
_geom_torsion_atom_site_label_1
_geom_torsion_atom_site_label_2
_geom_torsion_atom_site_label_3
_geom_torsion_atom_site_label_4
_geom_torsion
C6 C1 C2 C3 1.5(5)
C1 C2 C3 C4 -1.4(5)
C2 C3 C4 C5 0.3(5)
C2 C3 C4 Br1 -179.2(3)
C3 C4 C5 C6 0.7(5)
Br1 C4 C5 C6 -179.9(2)
C4 C5 C6 C1 -0.6(4)
C4 C5 C6 C7 -179.0(3)
C2 C1 C6 C5 -0.5(4)
C2 C1 C6 C7 177.9(3)
C5 C6 C7 O1 25.1(4)
C1 C6 C7 O1 -153.3(3)
C5 C6 C7 C8 -154.0(3)
C1 C6 C7 C8 27.6(4)
O1 C7 C8 C9 14.0(5)
C6 C7 C8 C9 -166.9(3)
C7 C8 C9 C10 -178.2(3)
C8 C9 C10 C11 -165.8(3)
C8 C9 C10 C15 14.1(5)
C15 C10 C11 C12 -0.7(5)
C9 C10 C11 C12 179.2(3)
C10 C11 C12 C13 0.3(5)
C11 C12 C13 F1 179.3(3)
C11 C12 C13 C14 1.2(6)
F1 C13 C14 C15 179.7(3)
C12 C13 C14 C15 -2.1(5)
C13 C14 C15 C10 1.7(5)
C11 C10 C15 C14 -0.3(5)
C9 C10 C15 C14 179.8(3)

_cod_database_fobs_code 2242806
